data_7714344
loop_
_publ_author_name
'Kumar, Krishna'
'Sahani, Raj Kumar'
'Garai, Somenath'
'Bhattacharya, Subrato'

_publ_section_title
;
 Synthesis and Structural Features of Indium(III)
 furan-2-thiocarboxylates: Efficient Catalytic Activity Toward
 Multicomponent Reactions via Knoevenagel Condensation
;
_journal_name_full 'Dalton Transactions'
_journal_paper_doi 10.1039/D3DT02681G
_journal_year 2023
_chemical_formula_moiety 'C20 H12 In O8 S4, C6 H16 N'
_chemical_formula_sum 'C26 H29.8 In N O8 S4'
_chemical_formula_weight 727.37
_space_group_crystal_system monoclinic
_space_group_IT_number 14
_space_group_name_Hall '-P 2ybc'
_space_group_name_H-M_alt 'P 1 21/c 1'
_atom_sites_solution_hydrogens geom
_audit_creation_date 2022-08-23
_audit_creation_method
;
Olex2 1.5-alpha
(compiled 2022.06.10 svn.r3fa896fb for OlexSys, GUI svn.r6535)
;
_audit_update_record
;
2022-10-04 deposited with the CCDC.	2023-10-28 downloaded from the CCDC.
;
_cell_angle_alpha 90
_cell_angle_beta 98.209(14)
_cell_angle_gamma 90
_cell_formula_units_Z 4
_cell_length_a 11.341(3)
_cell_length_b 18.830(6)
_cell_length_c 14.472(4)
_cell_measurement_reflns_used 9946
_cell_measurement_temperature 293(2)
_cell_measurement_theta_max 28.29
_cell_measurement_theta_min 2.40
_cell_volume 3058.8(15)
_computing_cell_refinement 'SAINT V8.38A (Bruker, 2018)'
_computing_data_reduction 'SAINT V8.38A (Bruker, 2018)'
_computing_molecular_graphics 'Olex2 1.5-alpha (Dolomanov et al., 2009)'
_computing_publication_material 'Olex2 1.5-alpha (Dolomanov et al., 2009)'
_computing_structure_refinement 'SHELXL 2018/3 (Sheldrick, 2015)'
_computing_structure_solution 'SHELXT 2014/5 (Sheldrick, 2014)'
_diffrn_ambient_temperature 293(2)
_diffrn_measured_fraction_theta_full 0.997
_diffrn_measured_fraction_theta_max 0.997
_diffrn_measurement_device_type 'Bruker APEX-II CCD'
_diffrn_measurement_method '\f and \w scans'
_diffrn_radiation_type MoK\a
_diffrn_radiation_wavelength 0.71073
_diffrn_reflns_av_R_equivalents 0.0516
_diffrn_reflns_av_unetI/netI 0.0307
_diffrn_reflns_Laue_measured_fraction_full 0.997
_diffrn_reflns_Laue_measured_fraction_max 0.997
_diffrn_reflns_limit_h_max 13
_diffrn_reflns_limit_h_min -13
_diffrn_reflns_limit_k_max 22
_diffrn_reflns_limit_k_min -22
_diffrn_reflns_limit_l_max 17
_diffrn_reflns_limit_l_min -17
_diffrn_reflns_number 36004
_diffrn_reflns_point_group_measured_fraction_full 0.997
_diffrn_reflns_point_group_measured_fraction_max 0.997
_diffrn_reflns_theta_full 24.999
_diffrn_reflns_theta_max 24.999
_diffrn_reflns_theta_min 2.824
_diffrn_standards_number 0
_exptl_absorpt_coefficient_mu 1.093
_exptl_absorpt_correction_T_max 0.7457
_exptl_absorpt_correction_T_min 0.4660
_exptl_absorpt_correction_type multi-scan
_exptl_absorpt_process_details
;
SADABS-2016/2 (Bruker,2016/2) was used for absorption correction.
wR2(int) was 0.1099 before and 0.0700 after correction.
The Ratio of minimum to maximum transmission is 0.6249.
The \l/2 correction factor is Not present.
;
_exptl_crystal_colour lightbrown
_exptl_crystal_density_diffrn 1.579
_exptl_crystal_description block-shape
_exptl_crystal_F_000 1479
_exptl_crystal_size_max 0.20
_exptl_crystal_size_mid 0.15
_exptl_crystal_size_min 0.12
_refine_diff_density_max 0.687
_refine_diff_density_min -0.569
_refine_diff_density_rms 0.075
_refine_ls_extinction_coef 0.00193(15)
_refine_ls_extinction_expression Fc^*^=kFc[1+0.001xFc^2^\l^3^/sin(2\q)]^-1/4^
_refine_ls_extinction_method 'SHELXL-2018/3 (Sheldrick 2018)'
_refine_ls_goodness_of_fit_ref 1.188
_refine_ls_hydrogen_treatment constr
_refine_ls_matrix_type full
_refine_ls_number_parameters 393
_refine_ls_number_reflns 5378
_refine_ls_number_restraints 72
_refine_ls_restrained_S_all 1.184
_refine_ls_R_factor_all 0.0415
_refine_ls_R_factor_gt 0.0361
_refine_ls_shift/su_max 0.002
_refine_ls_shift/su_mean 0.000
_refine_ls_structure_factor_coef Fsqd
_refine_ls_weighting_details 'w=1/[\s^2^(Fo^2^)+6.4071P] where P=(Fo^2^+2Fc^2^)/3'
_refine_ls_weighting_scheme calc
_refine_ls_wR_factor_gt 0.0654
_refine_ls_wR_factor_ref 0.0670
_reflns_Friedel_coverage 0.000
_reflns_number_gt 4941
_reflns_number_total 5378
_reflns_threshold_expression 'I > 2\s(I)'
_cod_data_source_file d3dt02681g2.cif
_cod_data_source_block 1febe_0m_a
_cod_original_cell_volume 3058.8(16)
_cod_original_formula_sum 'C26 H29.80 In N O8 S4'
_cod_database_code 7714344
_shelx_shelxl_version_number 2018/3
_shelx_space_group_comment
;
The symmetry employed for this shelxl refinement is uniquely defined
by the following loop, which should always be used as a source of
symmetry information in preference to the above space-group names.
They are only intended as comments.
;
_olex2_refinement_description
;
1. Fixed Uiso
 At 1.2 times of:
  All C(H) groups, All N(H,H) groups
 At 1.5 times of:
  All C(H,H,H) groups
2. Uiso/Uaniso restraints and constraints
Uanis(C13) \\sim Ueq, Uanis(O5) \\sim Ueq: with sigma of 0.005 and sigma for
terminal atoms of 0.01
3. Rigid body (RIGU) restrains
 O4, C7, C10, C9, C8, C11, O5, C13, C12
 with sigma for 1-2 distances of 0.0004 and sigma for 1-3 distances of 0.0004
4. Others
 Fixed Sof: O4(0.6) C10(0.6) H10(0.6) C9(0.6) H9(0.6) C8(0.6) H8(0.6) C11(0.4)
 H11(0.4) O5(0.4) C13(0.4) H13(0.4) C12(0.4) H12(0.4)
5.a Ternary CH refined with riding coordinates:
 C27(H27), C24(H24)
5.b Secondary CH2 refined with riding coordinates:
 N1(H1A,H1B)
5.c Aromatic/amide H refined with riding coordinates:
 C10(H10), C9(H9), C8(H8), C21(H21), C23(H23), C5(H5), C16(H16), C22(H22),
 C4(H4), C3(H3), C17(H17), C18(H18), C11(H11), C13(H13), C12(H12)
5.d Fitted pentagon refined as free rotating group:
 O4(C7,C10,C9,C8)
5.e Idealised Me refined as rotating group:
 C26(H26A,H26B,H26C), C28(H28A,H28B,H28C), C25(H25A,H25B,H25C), C29(H29A,H29B,
 H29C)
;
_olex2_submission_special_instructions 'No special instructions were received'

loop_
_space_group_symop_operation_xyz
'x, y, z'
'-x, y+1/2, -z+1/2'
'-x, -y, -z'
'x, -y-1/2, z-1/2'

loop_
_atom_site_label
_atom_site_type_symbol
_atom_site_fract_x
_atom_site_fract_y
_atom_site_fract_z
_atom_site_U_iso_or_equiv
_atom_site_adp_type
_atom_site_occupancy
_atom_site_site_symmetry_order
_atom_site_calc_flag
_atom_site_refinement_flags_posn
_atom_site_refinement_flags_adp
_atom_site_refinement_flags_occupancy
_atom_site_disorder_assembly
_atom_site_disorder_group
In1 In 0.27602(2) 0.56179(2) 0.77882(2) 0.01465(8) Uani 1 1 d . . . . .
S1 S 0.14423(7) 0.47683(4) 0.85023(6) 0.02054(19) Uani 1 1 d . . . . .
S4 S 0.15538(7) 0.67125(4) 0.74194(6) 0.01907(19) Uani 1 1 d . . . . .
S2 S 0.37551(7) 0.55093(5) 0.63375(6) 0.02056(19) Uani 1 1 d . . . . .
S3 S 0.45904(7) 0.56414(5) 0.89761(6) 0.01959(18) Uani 1 1 d . . . . .
O1 O 0.3302(2) 0.41869(12) 0.79441(17) 0.0238(5) Uani 1 1 d . . . . .
O8 O 0.1865(2) 0.64717(12) 0.92307(16) 0.0260(6) Uani 1 1 d . . . . .
O3 O 0.1556(2) 0.51014(13) 0.62351(17) 0.0262(6) Uani 1 1 d . . . . .
O9 O 0.0591(2) 0.80415(13) 0.81471(17) 0.0283(6) Uani 1 1 d . . . . .
O2 O 0.2953(2) 0.28575(12) 0.84789(18) 0.0276(6) Uani 1 1 d . . . . .
N1 N 0.4882(2) 0.82035(13) 0.74676(18) 0.0147(6) Uani 1 1 d . . . . .
H1A H 0.506681 0.775151 0.759654 0.018 Uiso 1 1 calc R U . . .
H1B H 0.548995 0.839394 0.722864 0.018 Uiso 1 1 calc R U . . .
O6 O 0.4766(2) 0.67421(12) 0.78839(18) 0.0274(6) Uani 1 1 d . . . . .
O7 O 0.7140(2) 0.68730(16) 0.82625(19) 0.0403(7) Uani 1 1 d . . . . .
O4 O 0.1191(2) 0.4718(2) 0.4436(2) 0.0169(10) Uani 0.6 1 d G . P A 1
C7 C 0.2340(2) 0.49397(15) 0.48563(15) 0.0150(6) Uani 1 1 d G . . . .
C10 C 0.3115(2) 0.4908(2) 0.4169(2) 0.0169(12) Uani 0.6 1 d G . P A 1
H10 H 0.392004 0.502452 0.425670 0.020 Uiso 0.6 1 calc R U P A 1
C9 C 0.2445(4) 0.4666(2) 0.33232(19) 0.0164(12) Uani 0.6 1 d G . P A 1
H9 H 0.273466 0.459623 0.276022 0.020 Uiso 0.6 1 calc R U P A 1
C8 C 0.1256(3) 0.4548(2) 0.34882(19) 0.0171(11) Uani 0.6 1 d G . P A 1
H8 H 0.063011 0.438838 0.305227 0.021 Uiso 0.6 1 calc R U P A 1
C27 C 0.4793(3) 0.85749(17) 0.8376(2) 0.0186(7) Uani 1 1 d . . . . .
H27 H 0.472491 0.908688 0.825841 0.022 Uiso 1 1 calc R U . . .
C6 C 0.2420(3) 0.51566(16) 0.5804(2) 0.0181(7) Uani 1 1 d . . . . .
C21 C 0.1009(3) 0.78777(17) 0.9677(2) 0.0193(7) Uani 1 1 d . . . . .
H21 H 0.127316 0.767224 1.025428 0.023 Uiso 1 1 calc R U . . .
C2 C 0.2093(3) 0.33649(17) 0.8574(2) 0.0190(7) Uani 1 1 d . . . . .
C14 C 0.5293(3) 0.63098(17) 0.8436(2) 0.0180(7) Uani 1 1 d . . . . .
C1 C 0.2391(3) 0.40815(17) 0.8301(2) 0.0166(7) Uani 1 1 d . . . . .
C20 C 0.1042(3) 0.75863(17) 0.8839(2) 0.0187(7) Uani 1 1 d . . . . .
C15 C 0.6595(3) 0.63204(19) 0.8650(2) 0.0222(8) Uani 1 1 d . . . . .
C24 C 0.3811(3) 0.82136(17) 0.6718(2) 0.0181(7) Uani 1 1 d . . . . .
H24 H 0.315035 0.797341 0.695757 0.022 Uiso 1 1 calc R U . . .
C23 C 0.0258(3) 0.86431(19) 0.8592(3) 0.0320(9) Uani 1 1 d . . . . .
H23 H -0.008085 0.904649 0.829246 0.038 Uiso 1 1 calc R U . . .
C5 C 0.2523(3) 0.22329(19) 0.8769(3) 0.0291(9) Uani 1 1 d . . . . .
H5 H 0.292297 0.180090 0.878319 0.035 Uiso 1 1 calc R U . . .
C26 C 0.3434(3) 0.89693(18) 0.6461(3) 0.0262(8) Uani 1 1 d . . . . .
H26A H 0.318214 0.919960 0.699136 0.039 Uiso 1 1 calc R U . . .
H26B H 0.278685 0.896304 0.595483 0.039 Uiso 1 1 calc R U . . .
H26C H 0.409441 0.922374 0.627384 0.039 Uiso 1 1 calc R U . . .
C19 C 0.1513(3) 0.68925(17) 0.8607(2) 0.0165(7) Uani 1 1 d . . . . .
C28 C 0.3692(3) 0.83272(19) 0.8777(2) 0.0269(8) Uani 1 1 d . . . . .
H28A H 0.298932 0.847813 0.837484 0.040 Uiso 1 1 calc R U . . .
H28B H 0.369486 0.852887 0.938630 0.040 Uiso 1 1 calc R U . . .
H28C H 0.369764 0.781854 0.882162 0.040 Uiso 1 1 calc R U . . .
C16 C 0.7424(3) 0.5881(2) 0.9102(3) 0.0305(9) Uani 1 1 d . . . . .
H16 H 0.728740 0.546650 0.941975 0.037 Uiso 1 1 calc R U . . .
C22 C 0.0493(3) 0.85596(19) 0.9517(3) 0.0311(9) Uani 1 1 d . . . . .
H22 H 0.034726 0.888653 0.996929 0.037 Uiso 1 1 calc R U . . .
C25 C 0.4120(3) 0.77963(19) 0.5883(2) 0.0278(8) Uani 1 1 d . . . . .
H25A H 0.476174 0.802782 0.563664 0.042 Uiso 1 1 calc R U . . .
H25B H 0.343522 0.777433 0.541041 0.042 Uiso 1 1 calc R U . . .
H25C H 0.435775 0.732378 0.607736 0.042 Uiso 1 1 calc R U . . .
C4 C 0.1452(4) 0.2324(2) 0.9032(3) 0.0334(9) Uani 1 1 d . . . . .
H4 H 0.098394 0.197663 0.925652 0.040 Uiso 1 1 calc R U . . .
C29 C 0.5929(3) 0.84357(19) 0.9039(2) 0.0283(8) Uani 1 1 d . . . . .
H29A H 0.597748 0.794036 0.919711 0.042 Uiso 1 1 calc R U . . .
H29B H 0.592527 0.871177 0.959671 0.042 Uiso 1 1 calc R U . . .
H29C H 0.660359 0.856692 0.874467 0.042 Uiso 1 1 calc R U . . .
C3 C 0.1167(4) 0.3056(2) 0.8900(3) 0.0360(10) Uani 1 1 d . . . . .
H3 H 0.047172 0.327920 0.901684 0.043 Uiso 1 1 calc R U . . .
C17 C 0.8547(4) 0.6178(3) 0.8993(3) 0.0482(13) Uani 1 1 d . . . . .
H17 H 0.929265 0.599850 0.923208 0.058 Uiso 1 1 calc R U . . .
C18 C 0.8326(4) 0.6763(3) 0.8485(3) 0.0549(14) Uani 1 1 d . . . . .
H18 H 0.890960 0.705819 0.830591 0.066 Uiso 1 1 calc R U . . .
C11 C 0.1405(9) 0.4738(5) 0.4168(7) 0.0177(16) Uani 0.4 1 d . . P A 2
H11 H 0.060597 0.470274 0.424106 0.021 Uiso 0.4 1 calc R U P A 2
O5 O 0.3382(6) 0.4908(4) 0.4416(4) 0.0179(12) Uani 0.4 1 d . U P A 2
C13 C 0.3027(9) 0.4693(5) 0.3501(6) 0.0196(14) Uani 0.4 1 d . U P A 2
H13 H 0.352565 0.462476 0.305153 0.023 Uiso 0.4 1 calc R U P A 2
C12 C 0.1871(10) 0.4605(4) 0.3379(6) 0.0187(16) Uani 0.4 1 d . . P A 2
H12 H 0.142588 0.446669 0.281809 0.022 Uiso 0.4 1 calc R U P A 2

loop_
_atom_site_aniso_label
_atom_site_aniso_U_11
_atom_site_aniso_U_22
_atom_site_aniso_U_33
_atom_site_aniso_U_23
_atom_site_aniso_U_13
_atom_site_aniso_U_12
In1 0.01230(12) 0.01713(13) 0.01486(13) -0.00012(10) 0.00308(8) 0.00163(9)
S1 0.0179(4) 0.0194(4) 0.0254(5) -0.0006(4) 0.0069(4) 0.0012(3)
S4 0.0200(4) 0.0189(4) 0.0183(4) -0.0007(3) 0.0026(3) 0.0046(3)
S2 0.0187(4) 0.0264(5) 0.0170(4) -0.0036(3) 0.0040(3) -0.0004(4)
S3 0.0177(4) 0.0231(4) 0.0171(4) 0.0034(4) -0.0003(3) -0.0005(4)
O1 0.0215(13) 0.0171(12) 0.0351(14) -0.0034(10) 0.0125(11) -0.0025(10)
O8 0.0334(14) 0.0209(13) 0.0209(13) -0.0004(11) -0.0055(11) 0.0082(11)
O3 0.0250(13) 0.0277(14) 0.0293(14) -0.0034(11) 0.0152(11) -0.0020(11)
O9 0.0268(14) 0.0245(14) 0.0318(15) 0.0002(11) -0.0018(11) 0.0021(11)
O2 0.0256(13) 0.0179(12) 0.0400(16) 0.0005(11) 0.0073(12) -0.0012(10)
N1 0.0142(13) 0.0129(13) 0.0165(14) 0.0017(11) 0.0009(11) -0.0003(11)
O6 0.0254(13) 0.0174(12) 0.0352(15) 0.0074(11) -0.0103(11) -0.0041(10)
O7 0.0252(15) 0.0539(19) 0.0393(17) 0.0072(14) -0.0039(12) -0.0229(13)
O4 0.0192(12) 0.020(2) 0.0120(15) -0.0025(14) 0.0052(10) -0.0011(12)
C7 0.0199(11) 0.0109(14) 0.0145(10) 0.0008(9) 0.0031(8) 0.0008(9)
C10 0.0194(15) 0.017(3) 0.0149(15) -0.0007(17) 0.0032(12) -0.0018(16)
C9 0.0168(19) 0.019(3) 0.0141(13) -0.0007(16) 0.0057(13) -0.004(2)
C8 0.0179(18) 0.022(3) 0.0130(15) -0.0028(15) 0.0070(12) -0.0045(18)
C27 0.0247(18) 0.0164(17) 0.0142(17) -0.0016(13) 0.0016(14) -0.0061(14)
C6 0.0220(18) 0.0117(16) 0.0208(18) 0.0034(13) 0.0038(15) 0.0038(13)
C21 0.0196(17) 0.0179(17) 0.0200(18) -0.0017(14) 0.0013(14) -0.0028(14)
C2 0.0228(18) 0.0186(17) 0.0156(17) -0.0030(13) 0.0023(14) -0.0031(14)
C14 0.0220(18) 0.0155(16) 0.0157(17) -0.0054(14) 0.0002(14) -0.0033(14)
C1 0.0173(17) 0.0204(17) 0.0113(16) -0.0019(13) -0.0011(13) -0.0013(14)
C20 0.0084(15) 0.0158(17) 0.031(2) 0.0007(14) -0.0006(14) 0.0004(13)
C15 0.0203(18) 0.029(2) 0.0160(17) -0.0032(15) -0.0008(14) -0.0081(15)
C24 0.0173(17) 0.0195(17) 0.0162(17) 0.0007(14) -0.0026(14) -0.0028(14)
C23 0.0214(19) 0.0172(18) 0.057(3) -0.0031(18) 0.0025(18) 0.0067(15)
C5 0.036(2) 0.0168(18) 0.032(2) 0.0031(16) -0.0019(18) -0.0036(16)
C26 0.028(2) 0.0232(19) 0.026(2) -0.0006(15) -0.0011(16) 0.0020(15)
C19 0.0086(15) 0.0185(17) 0.0219(18) -0.0025(14) 0.0007(13) -0.0030(13)
C28 0.034(2) 0.027(2) 0.0220(19) -0.0007(15) 0.0112(16) -0.0080(16)
C16 0.0229(19) 0.045(2) 0.0217(19) -0.0060(17) -0.0031(16) 0.0038(17)
C22 0.028(2) 0.023(2) 0.047(3) -0.0170(18) 0.0199(19) -0.0053(16)
C25 0.034(2) 0.027(2) 0.0203(19) -0.0049(15) -0.0060(16) 0.0050(17)
C4 0.043(2) 0.024(2) 0.036(2) 0.0033(17) 0.0138(19) -0.0099(18)
C29 0.033(2) 0.027(2) 0.0221(19) 0.0003(16) -0.0048(16) -0.0072(17)
C3 0.035(2) 0.033(2) 0.044(3) 0.0000(19) 0.020(2) -0.0069(18)
C17 0.015(2) 0.095(4) 0.032(2) -0.010(3) -0.0054(17) -0.005(2)
C18 0.025(2) 0.098(4) 0.039(3) 0.005(3) -0.006(2) -0.031(3)
C11 0.0230(14) 0.011(4) 0.0183(17) 0.000(2) -0.0002(12) 0.0016(17)
O5 0.0232(13) 0.021(3) 0.0102(16) -0.0030(17) 0.0037(11) 0.0006(14)
C13 0.026(2) 0.020(3) 0.0118(15) -0.0042(18) 0.0004(15) 0.002(2)
C12 0.026(2) 0.012(4) 0.0169(15) -0.001(2) -0.0010(14) 0.003(2)

loop_
_atom_type_symbol
_atom_type_description
_atom_type_scat_dispersion_real
_atom_type_scat_dispersion_imag
_atom_type_scat_source
C C 0.0033 0.0016 'International Tables Vol C Tables 4.2.6.8 and 6.1.1.4'
H H 0.0000 0.0000 'International Tables Vol C Tables 4.2.6.8 and 6.1.1.4'
In In -0.7276 1.3100 'International Tables Vol C Tables 4.2.6.8 and 6.1.1.4'
N N 0.0061 0.0033 'International Tables Vol C Tables 4.2.6.8 and 6.1.1.4'
O O 0.0106 0.0060 'International Tables Vol C Tables 4.2.6.8 and 6.1.1.4'
S S 0.1246 0.1234 'International Tables Vol C Tables 4.2.6.8 and 6.1.1.4'

loop_
_geom_angle_atom_site_label_1
_geom_angle_atom_site_label_2
_geom_angle_atom_site_label_3
_geom_angle
_geom_angle_site_symmetry_1
_geom_angle_site_symmetry_3
_geom_angle_publ_flag
S1 In1 S2 130.73(3) . . ?
S4 In1 S1 105.94(4) . . ?
S4 In1 S2 100.70(3) . . ?
S4 In1 S3 120.66(3) . . ?
S3 In1 S1 102.29(3) . . ?
S3 In1 S2 98.47(4) . . ?
C1 S1 In1 89.19(11) . . ?
C19 S4 In1 92.33(11) . . ?
C6 S2 In1 86.32(11) . . ?
C14 S3 In1 95.33(12) . . ?
C20 O9 C23 105.8(3) . . ?
C5 O2 C2 106.0(3) . . ?
H1A N1 H1B 107.1 . . ?
C27 N1 H1A 107.7 . . ?
C27 N1 H1B 107.7 . . ?
C27 N1 C24 118.4(2) . . ?
C24 N1 H1A 107.7 . . ?
C24 N1 H1B 107.7 . . ?
C18 O7 C15 106.1(3) . . ?
C8 O4 C7 108.0 . . ?
O4 C7 C6 115.2(2) . . ?
C10 C7 O4 108.0 . . ?
C10 C7 C6 136.7(2) . . ?
C11 C7 C6 134.6(5) . . ?
C11 C7 O5 105.2(5) . . ?
O5 C7 C6 120.1(3) . . ?
C7 C10 H10 126.0 . . ?
C7 C10 C9 108.0 . . ?
C9 C10 H10 126.0 . . ?
C10 C9 H9 126.0 . . ?
C8 C9 C10 108.0 . . ?
C8 C9 H9 126.0 . . ?
O4 C8 C9 108.0 . . ?
O4 C8 H8 126.0 . . ?
C9 C8 H8 126.0 . . ?
N1 C27 H27 108.6 . . ?
N1 C27 C28 110.5(3) . . ?
N1 C27 C29 108.4(3) . . ?
C28 C27 H27 108.6 . . ?
C29 C27 H27 108.6 . . ?
C29 C27 C28 112.0(3) . . ?
O3 C6 S2 120.8(3) . . ?
O3 C6 C7 121.1(3) . . ?
C7 C6 S2 118.1(2) . . ?
C20 C21 H21 126.6 . . ?
C20 C21 C22 106.7(3) . . ?
C22 C21 H21 126.6 . . ?
O2 C2 C1 114.6(3) . . ?
C3 C2 O2 109.5(3) . . ?
C3 C2 C1 135.9(3) . . ?
O6 C14 S3 124.0(3) . . ?
O6 C14 C15 120.6(3) . . ?
C15 C14 S3 115.4(2) . . ?
O1 C1 S1 121.8(3) . . ?
O1 C1 C2 120.1(3) . . ?
C2 C1 S1 118.1(2) . . ?
O9 C20 C19 120.1(3) . . ?
C21 C20 O9 110.7(3) . . ?
C21 C20 C19 129.1(3) . . ?
O7 C15 C14 115.1(3) . . ?
C16 C15 O7 109.9(3) . . ?
C16 C15 C14 134.9(3) . . ?
N1 C24 H24 108.5 . . ?
N1 C24 C26 111.0(3) . . ?
N1 C24 C25 108.1(3) . . ?
C26 C24 H24 108.5 . . ?
C26 C24 C25 112.2(3) . . ?
C25 C24 H24 108.5 . . ?
O9 C23 H23 125.0 . . ?
C22 C23 O9 110.0(3) . . ?
C22 C23 H23 125.0 . . ?
O2 C5 H5 124.5 . . ?
C4 C5 O2 110.9(3) . . ?
C4 C5 H5 124.5 . . ?
C24 C26 H26A 109.5 . . ?
C24 C26 H26B 109.5 . . ?
C24 C26 H26C 109.5 . . ?
H26A C26 H26B 109.5 . . ?
H26A C26 H26C 109.5 . . ?
H26B C26 H26C 109.5 . . ?
O8 C19 S4 123.0(3) . . ?
O8 C19 C20 119.8(3) . . ?
C20 C19 S4 117.2(2) . . ?
C27 C28 H28A 109.5 . . ?
C27 C28 H28B 109.5 . . ?
C27 C28 H28C 109.5 . . ?
H28A C28 H28B 109.5 . . ?
H28A C28 H28C 109.5 . . ?
H28B C28 H28C 109.5 . . ?
C15 C16 H16 126.9 . . ?
C15 C16 C17 106.2(4) . . ?
C17 C16 H16 126.9 . . ?
C21 C22 H22 126.6 . . ?
C23 C22 C21 106.8(3) . . ?
C23 C22 H22 126.6 . . ?
C24 C25 H25A 109.5 . . ?
C24 C25 H25B 109.5 . . ?
C24 C25 H25C 109.5 . . ?
H25A C25 H25B 109.5 . . ?
H25A C25 H25C 109.5 . . ?
H25B C25 H25C 109.5 . . ?
C5 C4 H4 126.7 . . ?
C5 C4 C3 106.5(3) . . ?
C3 C4 H4 126.7 . . ?
C27 C29 H29A 109.5 . . ?
C27 C29 H29B 109.5 . . ?
C27 C29 H29C 109.5 . . ?
H29A C29 H29B 109.5 . . ?
H29A C29 H29C 109.5 . . ?
H29B C29 H29C 109.5 . . ?
C2 C3 C4 107.0(4) . . ?
C2 C3 H3 126.5 . . ?
C4 C3 H3 126.5 . . ?
C16 C17 H17 126.7 . . ?
C18 C17 C16 106.6(4) . . ?
C18 C17 H17 126.7 . . ?
O7 C18 H18 124.4 . . ?
C17 C18 O7 111.3(4) . . ?
C17 C18 H18 124.4 . . ?
C7 C11 H11 126.1 . . ?
C12 C11 C7 107.7(8) . . ?
C12 C11 H11 126.1 . . ?
C13 O5 C7 107.1(6) . . ?
O5 C13 H13 125.8 . . ?
C12 C13 O5 108.3(8) . . ?
C12 C13 H13 125.8 . . ?
C11 C12 H12 124.2 . . ?
C13 C12 C11 111.6(8) . . ?
C13 C12 H12 124.2 . . ?

loop_
_geom_bond_atom_site_label_1
_geom_bond_atom_site_label_2
_geom_bond_distance
_geom_bond_site_symmetry_2
_geom_bond_publ_flag
In1 S1 2.5105(10) . ?
In1 S4 2.4891(10) . ?
In1 S2 2.5296(10) . ?
In1 S3 2.4994(10) . ?
S1 C1 1.734(3) . ?
S4 C19 1.758(3) . ?
S2 C6 1.731(3) . ?
S3 C14 1.734(3) . ?
O1 C1 1.235(4) . ?
O8 C19 1.225(4) . ?
O3 C6 1.238(4) . ?
O9 C20 1.361(4) . ?
O9 C23 1.382(4) . ?
O2 C2 1.386(4) . ?
O2 C5 1.363(4) . ?
N1 H1A 0.8900 . ?
N1 H1B 0.8900 . ?
N1 C27 1.505(4) . ?
N1 C24 1.509(4) . ?
O6 C14 1.234(4) . ?
O7 C15 1.371(4) . ?
O7 C18 1.353(5) . ?
O4 C7 1.4200 . ?
O4 C8 1.4200 . ?
C7 C10 1.4200 . ?
C7 C6 1.421(4) . ?
C7 C11 1.400(11) . ?
C7 O5 1.421(7) . ?
C10 H10 0.9300 . ?
C10 C9 1.4200 . ?
C9 H9 0.9300 . ?
C9 C8 1.4200 . ?
C8 H8 0.9300 . ?
C27 H27 0.9800 . ?
C27 C28 1.523(5) . ?
C27 C29 1.516(5) . ?
C21 H21 0.9300 . ?
C21 C20 1.337(5) . ?
C21 C22 1.416(5) . ?
C2 C1 1.459(5) . ?
C2 C3 1.343(5) . ?
C14 C15 1.464(5) . ?
C20 C19 1.469(4) . ?
C15 C16 1.350(5) . ?
C24 H24 0.9800 . ?
C24 C26 1.517(5) . ?
C24 C25 1.523(5) . ?
C23 H23 0.9300 . ?
C23 C22 1.337(6) . ?
C5 H5 0.9300 . ?
C5 C4 1.334(5) . ?
C26 H26A 0.9600 . ?
C26 H26B 0.9600 . ?
C26 H26C 0.9600 . ?
C28 H28A 0.9600 . ?
C28 H28B 0.9600 . ?
C28 H28C 0.9600 . ?
C16 H16 0.9300 . ?
C16 C17 1.421(6) . ?
C22 H22 0.9300 . ?
C25 H25A 0.9600 . ?
C25 H25B 0.9600 . ?
C25 H25C 0.9600 . ?
C4 H4 0.9300 . ?
C4 C3 1.424(5) . ?
C29 H29A 0.9600 . ?
C29 H29B 0.9600 . ?
C29 H29C 0.9600 . ?
C3 H3 0.9300 . ?
C17 H17 0.9300 . ?
C17 C18 1.328(7) . ?
C18 H18 0.9300 . ?
C11 H11 0.9300 . ?
C11 C12 1.348(14) . ?
O5 C13 1.388(10) . ?
C13 H13 0.9300 . ?
C13 C12 1.308(14) . ?
C12 H12 0.9300 . ?

loop_
_geom_torsion_atom_site_label_1
_geom_torsion_atom_site_label_2
_geom_torsion_atom_site_label_3
_geom_torsion_atom_site_label_4
_geom_torsion
_geom_torsion_site_symmetry_1
_geom_torsion_site_symmetry_2
_geom_torsion_site_symmetry_3
_geom_torsion_site_symmetry_4
_geom_torsion_publ_flag
In1 S1 C1 O1 1.3(3) . . . . ?
In1 S1 C1 C2 -179.2(2) . . . . ?
In1 S4 C19 O8 -9.2(3) . . . . ?
In1 S4 C19 C20 170.1(2) . . . . ?
In1 S2 C6 O3 1.6(3) . . . . ?
In1 S2 C6 C7 -179.1(2) . . . . ?
In1 S3 C14 O6 22.3(3) . . . . ?
In1 S3 C14 C15 -155.5(2) . . . . ?
S3 C14 C15 O7 -176.5(2) . . . . ?
S3 C14 C15 C16 8.7(5) . . . . ?
O9 C20 C19 S4 4.1(4) . . . . ?
O9 C20 C19 O8 -176.6(3) . . . . ?
O9 C23 C22 C21 0.4(4) . . . . ?
O2 C2 C1 S1 -173.8(2) . . . . ?
O2 C2 C1 O1 5.7(4) . . . . ?
O2 C2 C3 C4 0.9(4) . . . . ?
O2 C5 C4 C3 0.2(5) . . . . ?
O6 C14 C15 O7 5.6(5) . . . . ?
O6 C14 C15 C16 -169.2(4) . . . . ?
O7 C15 C16 C17 0.3(4) . . . . ?
O4 C7 C10 C9 0.0 . . . . ?
O4 C7 C6 S2 -174.4(2) . . . . ?
O4 C7 C6 O3 5.0(4) . . . . ?
C7 O4 C8 C9 0.0 . . . . ?
C7 C10 C9 C8 0.0 . . . . ?
C7 C11 C12 C13 0.8(11) . . . . ?
C7 O5 C13 C12 0.4(9) . . . . ?
C10 C7 C6 S2 2.4(5) . . . . ?
C10 C7 C6 O3 -178.2(3) . . . . ?
C10 C9 C8 O4 0.0 . . . . ?
C8 O4 C7 C10 0.0 . . . . ?
C8 O4 C7 C6 177.7(3) . . . . ?
C27 N1 C24 C26 57.3(4) . . . . ?
C27 N1 C24 C25 -179.2(3) . . . . ?
C6 C7 C10 C9 -176.9(4) . . . . ?
C6 C7 C11 C12 178.4(5) . . . . ?
C6 C7 O5 C13 -179.0(5) . . . . ?
C21 C20 C19 S4 -173.6(3) . . . . ?
C21 C20 C19 O8 5.8(5) . . . . ?
C2 O2 C5 C4 0.4(4) . . . . ?
C14 C15 C16 C17 175.3(4) . . . . ?
C1 C2 C3 C4 -179.7(4) . . . . ?
C20 O9 C23 C22 0.0(4) . . . . ?
C20 C21 C22 C23 -0.7(4) . . . . ?
C15 O7 C18 C17 -0.5(5) . . . . ?
C15 C16 C17 C18 -0.6(5) . . . . ?
C24 N1 C27 C28 51.9(4) . . . . ?
C24 N1 C27 C29 175.0(3) . . . . ?
C23 O9 C20 C21 -0.4(4) . . . . ?
C23 O9 C20 C19 -178.5(3) . . . . ?
C5 O2 C2 C1 179.6(3) . . . . ?
C5 O2 C2 C3 -0.8(4) . . . . ?
C5 C4 C3 C2 -0.7(5) . . . . ?
C16 C17 C18 O7 0.7(5) . . . . ?
C22 C21 C20 O9 0.7(4) . . . . ?
C22 C21 C20 C19 178.5(3) . . . . ?
C3 C2 C1 S1 6.8(6) . . . . ?
C3 C2 C1 O1 -173.7(4) . . . . ?
C18 O7 C15 C14 -176.0(3) . . . . ?
C18 O7 C15 C16 0.1(4) . . . . ?
C11 C7 C6 S2 -168.8(7) . . . . ?
C11 C7 C6 O3 10.6(8) . . . . ?
C11 C7 O5 C13 0.1(8) . . . . ?
O5 C7 C6 S2 10.0(5) . . . . ?
O5 C7 C6 O3 -170.6(5) . . . . ?
O5 C7 C11 C12 -0.5(9) . . . . ?
O5 C13 C12 C11 -0.8(11) . . . . ?
